data_4312894
loop_
_publ_author_name
'Vadapalli Chandrasekhar'
'Arunachalampillai Athimoolam'
'Narreddula Dastagiri Reddy'
'Selvarajan Nagendran'
'Alexander Steiner'
'Stefano Zacchini'
'Raymond Butcher'

_publ_section_title
;
 Pendant Cyclodicarbaphosphazatriene-Containing Monomers and Polymers:
 Synthesis, Crystal Structures and Polymerization Behavior of
 [NC(NMe2)]2[NP(O-C6H4-p-C6H4-p-CHCH2)(X)], X = Cl, OCH2CF3, OC6H5,
 OC6H4-m-CH3, OC6H4-p-Br
;
_journal_name_full 'Inorganic Chemistry'
_journal_page_first 51
_journal_page_last 59
_journal_paper_doi 10.1021/ic025940u
_journal_volume 42
_journal_year 2003
_chemical_formula_sum 'C22 H25 F3 N5 O2 P'
_chemical_formula_weight 479.44
_chemical_name_systematic
; 
 ? 
;
_space_group_IT_number 2
_symmetry_cell_setting triclinic
_symmetry_space_group_name_Hall '-P 1'
_symmetry_space_group_name_H-M 'P -1'
_atom_sites_solution_hydrogens geom
_atom_sites_solution_primary direct
_atom_sites_solution_secondary difmap
_audit_creation_method SHELXL-97
_cell_angle_alpha 83.791(7)
_cell_angle_beta 84.143(7)
_cell_angle_gamma 62.769(7)
_cell_formula_units_Z 4
_cell_length_a 10.5306(10)
_cell_length_b 10.6003(9)
_cell_length_c 24.1084(18)
_cell_measurement_reflns_used 39
_cell_measurement_temperature 293(2)
_cell_measurement_theta_max 12.44
_cell_measurement_theta_min 4.90
_cell_volume 2374.7(4)
_computing_cell_refinement 'Bruker XSCANS'
_computing_data_collection 'Bruker XSCANS'
_computing_data_reduction 'Bruker SHELXTL'
_computing_molecular_graphics 'Bruker SHELXTL'
_computing_publication_material 'Bruker SHELXTL'
_computing_structure_refinement 'SHELXL-97 (Sheldrick, 1997)'
_computing_structure_solution 'SHELXS-97 (Sheldrick, 1990)'
_diffrn_ambient_temperature 293(2)
_diffrn_measured_fraction_theta_full 0.997
_diffrn_measured_fraction_theta_max 0.997
_diffrn_measurement_device_type 'Bruker P4'
_diffrn_measurement_method '\w scans'
_diffrn_radiation_monochromator graphite
_diffrn_radiation_source 'fine-focus sealed tube'
_diffrn_radiation_type MoK\a
_diffrn_radiation_wavelength 0.71073
_diffrn_reflns_av_R_equivalents 0.0129
_diffrn_reflns_av_sigmaI/netI 0.0266
_diffrn_reflns_limit_h_max 0
_diffrn_reflns_limit_h_min -12
_diffrn_reflns_limit_k_max 11
_diffrn_reflns_limit_k_min -12
_diffrn_reflns_limit_l_max 28
_diffrn_reflns_limit_l_min -28
_diffrn_reflns_number 8837
_diffrn_reflns_theta_full 25.00
_diffrn_reflns_theta_max 25.00
_diffrn_reflns_theta_min 2.17
_diffrn_standards_interval_count 97
_diffrn_standards_number 3
_exptl_absorpt_coefficient_mu 0.168
_exptl_absorpt_correction_T_max 0.7970
_exptl_absorpt_correction_T_min 0.4036
_exptl_absorpt_correction_type SHELXA
_exptl_crystal_colour colorless
_exptl_crystal_density_diffrn 1.341
_exptl_crystal_density_method 'not measured'
_exptl_crystal_description plate
_exptl_crystal_F_000 1000
_exptl_crystal_size_max 0.26
_exptl_crystal_size_mid 0.99
_exptl_crystal_size_min 0.99
_refine_diff_density_max 0.357
_refine_diff_density_min -0.236
_refine_diff_density_rms 0.045
_refine_ls_extinction_coef 0.025(2)
_refine_ls_extinction_expression Fc^*^=kFc[1+0.001xFc^2^\l^3^/sin(2\q)]^-1/4^
_refine_ls_extinction_method SHELXL
_refine_ls_goodness_of_fit_ref 1.012
_refine_ls_hydrogen_treatment mixed
_refine_ls_matrix_type full
_refine_ls_number_parameters 723
_refine_ls_number_reflns 8343
_refine_ls_number_restraints 24
_refine_ls_restrained_S_all 1.021
_refine_ls_R_factor_all 0.0773
_refine_ls_R_factor_gt 0.0548
_refine_ls_shift/su_max 0.063
_refine_ls_shift/su_mean 0.003
_refine_ls_structure_factor_coef Fsqd
_refine_ls_weighting_details 'calc w=1/[\s^2^(Fo^2^)+(0.0842P)^2^+0.6999P] where P=(Fo^2^+2Fc^2^)/3'
_refine_ls_weighting_scheme calc
_refine_ls_wR_factor_gt 0.1412
_refine_ls_wR_factor_ref 0.1570
_reflns_number_gt 6077
_reflns_number_total 8343
_reflns_threshold_expression >2sigma(I)
_cod_data_source_file ic025940u-2_s2_2.cif
_cod_data_source_block compd4
_cod_depositor_comments
;
The following automatic conversions were performed:

'_symmetry_cell_setting' value 'Triclinic' changed to 'triclinic'
according to the built-in table from CIF Core dictionary named
'cif_core.dic' version 2.4.1 from 2010-06-29.

Automatic conversion script
Id: cif_fix_values 1646 2011-03-28 12:23:43Z adriana 
;
_cod_database_code 4312894

loop_
_symmetry_equiv_pos_as_xyz
'x, y, z'
'-x, -y, -z'

loop_
_atom_site_label
_atom_site_type_symbol
_atom_site_fract_x
_atom_site_fract_y
_atom_site_fract_z
_atom_site_U_iso_or_equiv
_atom_site_adp_type
_atom_site_occupancy
_atom_site_symmetry_multiplicity
_atom_site_calc_flag
_atom_site_refinement_flags
_atom_site_disorder_assembly
_atom_site_disorder_group
P1A P 0.96347(7) 0.63463(7) 0.23901(3) 0.0546(2) Uani 1 1 d . . .
P1B P 0.74360(8) 1.13655(8) 0.12261(3) 0.0621(2) Uani 1 1 d . A .
F1A F 1.1817(3) 0.5150(3) 0.08750(10) 0.1509(11) Uani 1 1 d D . .
F2A F 1.2773(2) 0.6347(3) 0.10875(11) 0.1556(11) Uani 1 1 d D . .
F3A F 1.1257(3) 0.7175(3) 0.04829(9) 0.1580(12) Uani 1 1 d D . .
F1B F 0.8578(8) 0.9853(12) -0.0341(4) 0.194(4) Uani 0.518(10) 1 d PD A 1
F2B F 0.6522(9) 1.0245(8) -0.0531(3) 0.160(4) Uani 0.518(10) 1 d PD A 1
F3B F 0.7622(14) 0.8643(7) 0.0075(5) 0.269(10) Uani 0.518(10) 1 d PD A 1
F1BB F 0.7673(12) 0.8566(6) -0.0079(5) 0.174(5) Uani 0.482(10) 1 d PD A 2
F2BB F 0.7889(17) 1.0109(11) -0.0638(3) 0.229(7) Uani 0.482(10) 1 d PD A 2
F3BB F 0.6018(6) 1.0656(11) -0.0130(7) 0.284(8) Uani 0.482(10) 1 d PD A 2
O1A O 1.07693(19) 0.6168(2) 0.18809(7) 0.0688(5) Uani 1 1 d . . .
O2A O 0.99926(19) 0.73456(19) 0.27259(7) 0.0615(5) Uani 1 1 d . . .
O1B O 0.7636(3) 1.0304(2) 0.07715(8) 0.0844(6) Uani 1 1 d D . .
O2B O 0.6214(2) 1.1141(2) 0.15930(8) 0.0683(5) Uani 1 1 d . . .
N1A N 0.8061(2) 0.7125(2) 0.21865(9) 0.0585(5) Uani 1 1 d . . .
N2A N 0.7780(2) 0.5029(2) 0.25147(9) 0.0604(5) Uani 1 1 d . . .
N3A N 1.0054(2) 0.4854(2) 0.27226(9) 0.0609(5) Uani 1 1 d . . .
N4A N 0.6092(2) 0.6880(2) 0.20120(10) 0.0665(6) Uani 1 1 d . . .
N5A N 0.9385(3) 0.3101(2) 0.30099(10) 0.0713(6) Uani 1 1 d . . .
N1B N 0.8865(2) 1.0783(2) 0.15382(9) 0.0654(6) Uani 1 1 d . . .
N2B N 0.9032(3) 1.2955(2) 0.12210(10) 0.0672(6) Uani 1 1 d . . .
N3B N 0.6877(3) 1.2944(2) 0.09599(10) 0.0680(6) Uani 1 1 d . . .
N4B N 1.0722(3) 1.1184(3) 0.17509(10) 0.0724(6) Uani 1 1 d . . .
N5B N 0.7393(3) 1.4819(3) 0.07116(11) 0.0757(7) Uani 1 1 d . . .
C1A C 0.7365(3) 0.6314(3) 0.22487(10) 0.0543(6) Uani 1 1 d . . .
C2A C 0.9057(3) 0.4383(3) 0.27391(10) 0.0567(6) Uani 1 1 d . . .
C3A C 0.5531(4) 0.8269(4) 0.17159(17) 0.0892(10) Uani 1 1 d . . .
H3AA H 0.6297 0.8386 0.1503 0.17(2) Uiso 1 1 calc R . .
H3AB H 0.5091 0.8989 0.1980 0.19(2) Uiso 1 1 calc R . .
H3AC H 0.4832 0.8355 0.1469 0.135(15) Uiso 1 1 calc R . .
C4A C 0.5271(4) 0.6077(4) 0.20255(16) 0.0845(9) Uani 1 1 d . . .
H4AA H 0.5848 0.5110 0.2158 0.141(17) Uiso 1 1 calc R . .
H4AB H 0.4995 0.6098 0.1656 0.154(17) Uiso 1 1 calc R . .
H4AC H 0.4431 0.6497 0.2271 0.19(2) Uiso 1 1 calc R . .
C5A C 0.8383(4) 0.2481(4) 0.30384(17) 0.0919(10) Uani 1 1 d . . .
H5AA H 0.7498 0.3170 0.2888 0.24(3) Uiso 1 1 calc R . .
H5AB H 0.8208 0.2212 0.3421 0.19(2) Uiso 1 1 calc R . .
H5AC H 0.8788 0.1657 0.2825 0.18(2) Uiso 1 1 calc R . .
C6A C 1.0733(4) 0.2278(4) 0.32692(16) 0.0928(10) Uani 1 1 d . . .
H6AA H 1.1393 0.2647 0.3129 0.158(19) Uiso 1 1 calc R . .
H6AB H 1.1120 0.1302 0.3184 0.131(14) Uiso 1 1 calc R . .
H6AC H 1.0581 0.2339 0.3667 0.17(2) Uiso 1 1 calc R . .
C7A C 1.0391(3) 0.7092(3) 0.13915(12) 0.0715(8) Uani 1 1 d . . .
H7AA H 1.0280 0.8022 0.1462 0.136(15) Uiso 1 1 calc R . .
H7AB H 0.9495 0.7202 0.1268 0.097(11) Uiso 1 1 calc R . .
C8A C 1.1559(3) 0.6441(3) 0.09634(12) 0.0819(9) Uani 1 1 d D . .
C9A C 0.9412(3) 0.7823(2) 0.32520(10) 0.0528(6) Uani 1 1 d . . .
C10A C 0.8259(3) 0.7696(3) 0.35253(11) 0.0602(6) Uani 1 1 d . . .
H10A H 0.7830 0.7237 0.3367 0.059(7) Uiso 1 1 calc R . .
C11A C 0.7748(3) 0.8259(3) 0.40386(11) 0.0607(6) Uani 1 1 d . . .
H11A H 0.6971 0.8167 0.4222 0.068(8) Uiso 1 1 calc R . .
C12A C 0.8350(3) 0.8958(2) 0.42899(10) 0.0545(6) Uani 1 1 d . . .
C13A C 0.9530(3) 0.9042(3) 0.40005(11) 0.0599(6) Uani 1 1 d . . .
H13A H 0.9971 0.9493 0.4158 0.067(8) Uiso 1 1 calc R . .
C14A C 1.0062(3) 0.8481(3) 0.34930(11) 0.0594(6) Uani 1 1 d . . .
H14A H 1.0856 0.8545 0.3312 0.055(7) Uiso 1 1 calc R . .
C15A C 0.7762(3) 0.9619(3) 0.48248(11) 0.0587(6) Uani 1 1 d . . .
C16A C 0.7101(3) 0.9059(3) 0.52398(12) 0.0730(8) Uani 1 1 d . . .
H16A H 0.7056 0.8226 0.5185 0.073(8) Uiso 1 1 calc R . .
C17A C 0.6510(4) 0.9719(4) 0.57322(13) 0.0816(9) Uani 1 1 d . . .
H17A H 0.6070 0.9320 0.5998 0.081(9) Uiso 1 1 calc R . .
C18A C 0.6553(3) 1.0947(3) 0.58405(12) 0.0722(8) Uani 1 1 d . B .
C19A C 0.7230(3) 1.1497(3) 0.54329(13) 0.0727(8) Uani 1 1 d . . .
H19A H 0.7289 1.2320 0.5494 0.080(9) Uiso 1 1 calc R . .
C20A C 0.7817(3) 1.0853(3) 0.49414(12) 0.0660(7) Uani 1 1 d . . .
H20A H 0.8264 1.1252 0.4679 0.076(9) Uiso 1 1 calc R . .
C21A C 0.5879(4) 1.1655(5) 0.63645(18) 0.1036(12) Uani 1 1 d D . .
C22A C 0.5652(7) 1.2786(7) 0.6509(3) 0.124(3) Uani 0.702(10) 1 d PD B 1
H22A H 0.5272 1.3038 0.6868 0.16(3) Uiso 0.702(10) 1 calc PR B 1
H22B H 0.5855 1.3415 0.6261 0.12(2) Uiso 0.702(10) 1 calc PR B 1
C22C C 0.5481(14) 1.1267(17) 0.6788(5) 0.110(6) Uani 0.298(10) 1 d PD B 2
H22C H 0.5141 1.1852 0.7084 0.29(14) Uiso 0.298(10) 1 calc PR B 2
H22D H 0.5506 1.0374 0.6828 0.09(4) Uiso 0.298(10) 1 calc PR B 2
C1B C 0.9484(3) 1.1663(3) 0.14927(11) 0.0614(7) Uani 1 1 d . A .
C2B C 0.7787(3) 1.3515(3) 0.09744(11) 0.0621(7) Uani 1 1 d . A .
C3B C 1.1358(4) 0.9788(4) 0.20334(15) 0.0885(10) Uani 1 1 d . A .
H3BA H 1.0620 0.9533 0.2182 0.093(11) Uiso 1 1 calc R . .
H3BB H 1.1893 0.9788 0.2333 0.094(10) Uiso 1 1 calc R . .
H3BC H 1.1987 0.9112 0.1774 0.130(15) Uiso 1 1 calc R . .
C4B C 1.1546(4) 1.1994(4) 0.16873(16) 0.0885(10) Uani 1 1 d . A .
H4BA H 1.0906 1.2991 0.1644 0.17(2) Uiso 1 1 calc R . .
H4BB H 1.2196 1.1718 0.1363 0.18(2) Uiso 1 1 calc R . .
H4BC H 1.2077 1.1804 0.2013 0.19(2) Uiso 1 1 calc R . .
C5B C 0.8327(5) 1.5497(4) 0.0689(2) 0.1020(12) Uani 1 1 d . A .
H5BA H 0.8943 1.5113 0.0995 0.19(2) Uiso 1 1 calc R . .
H5BB H 0.7758 1.6503 0.0715 0.19(2) Uiso 1 1 calc R . .
H5BC H 0.8896 1.5323 0.0342 0.17(2) Uiso 1 1 calc R . .
C6B C 0.6087(4) 1.5547(4) 0.04196(16) 0.0903(10) Uani 1 1 d . A .
H6BA H 0.5626 1.4944 0.0434 0.16(2) Uiso 1 1 calc R . .
H6BB H 0.6309 1.5772 0.0037 0.17(2) Uiso 1 1 calc R . .
H6BC H 0.5460 1.6409 0.0594 0.18(2) Uiso 1 1 calc R . .
C7B C 0.6753(8) 1.0730(8) 0.0344(3) 0.090(3) Uani 0.518(10) 1 d PD A 1
H7BA H 0.6500 1.1717 0.0230 0.15(3) Uiso 0.518(10) 1 calc PR A 1
H7BD H 0.5879 1.0670 0.0476 0.09(2) Uiso 0.518(10) 1 calc PR A 1
C7BB C 0.8023(12) 1.0410(12) 0.0236(3) 0.104(4) Uani 0.482(10) 1 d PD A 2
H7BB H 0.9056 0.9884 0.0189 0.38(13) Uiso 0.482(10) 1 calc PR A 2
H7BC H 0.7762 1.1401 0.0124 0.22(6) Uiso 0.482(10) 1 calc PR A 2
C8B C 0.7387(5) 0.9883(4) -0.01378(14) 0.1090(13) Uani 1 1 d D . .
C9B C 0.5664(3) 1.1759(3) 0.21055(11) 0.0595(6) Uani 1 1 d . A .
C10B C 0.6254(3) 1.1004(3) 0.25912(12) 0.0666(7) Uani 1 1 d . . .
H10B H 0.7034 1.0107 0.2581 0.087(10) Uiso 1 1 calc R A .
C11B C 0.5674(3) 1.1597(3) 0.30913(12) 0.0658(7) Uani 1 1 d . A .
H11B H 0.6078 1.1087 0.3420 0.072(8) Uiso 1 1 calc R . .
C12B C 0.4503(3) 1.2936(3) 0.31254(11) 0.0569(6) Uani 1 1 d . . .
C13B C 0.3930(3) 1.3654(3) 0.26227(12) 0.0653(7) Uani 1 1 d . A .
H13B H 0.3141 1.4545 0.2629 0.072(8) Uiso 1 1 calc R . .
C14B C 0.4501(3) 1.3080(3) 0.21156(12) 0.0670(7) Uani 1 1 d . . .
H14B H 0.4105 1.3579 0.1785 0.087(9) Uiso 1 1 calc R A .
C15B C 0.3886(3) 1.3569(3) 0.36632(11) 0.0583(6) Uani 1 1 d . A .
C16B C 0.4729(3) 1.3294(3) 0.41181(12) 0.0745(8) Uani 1 1 d . . .
H16B H 0.5707 1.2698 0.4081 0.077(9) Uiso 1 1 calc R A .
C17B C 0.4139(4) 1.3886(4) 0.46160(13) 0.0828(9) Uani 1 1 d . A .
H17B H 0.4734 1.3697 0.4906 0.106(11) Uiso 1 1 calc R . .
C18B C 0.2684(4) 1.4758(3) 0.47041(12) 0.0719(8) Uani 1 1 d . . .
C19B C 0.1845(3) 1.5039(3) 0.42538(13) 0.0733(8) Uani 1 1 d . A .
H19B H 0.0868 1.5633 0.4294 0.079(9) Uiso 1 1 calc R . .
C20B C 0.2428(3) 1.4460(3) 0.37503(12) 0.0659(7) Uani 1 1 d . . .
H20B H 0.1831 1.4669 0.3459 0.079(9) Uiso 1 1 calc R A .
C21B C 0.2025(6) 1.5368(5) 0.52447(17) 0.1020(12) Uani 1 1 d D A .
C22B C 0.2507(9) 1.5217(7) 0.5684(2) 0.108(3) Uani 0.660(11) 1 d PD A 1
H22E H 0.1922 1.5702 0.5983 0.13(2) Uiso 0.660(11) 1 calc PR A 1
H22F H 0.3471 1.4613 0.5730 0.082(17) Uiso 0.660(11) 1 calc PR A 1
C22D C 0.0891(12) 1.6158(12) 0.5411(7) 0.121(6) Uani 0.340(11) 1 d PD A 2
H22G H 0.0734 1.6393 0.5781 0.5(3) Uiso 0.340(11) 1 calc PR A 2
H22H H 0.0140 1.6556 0.5174 0.28(14) Uiso 0.340(11) 1 calc PR A 2

loop_
_atom_site_aniso_label
_atom_site_aniso_U_11
_atom_site_aniso_U_22
_atom_site_aniso_U_33
_atom_site_aniso_U_23
_atom_site_aniso_U_13
_atom_site_aniso_U_12
P1A 0.0498(4) 0.0600(4) 0.0551(4) -0.0057(3) -0.0063(3) -0.0247(3)
P1B 0.0696(5) 0.0637(4) 0.0589(4) -0.0065(3) -0.0039(3) -0.0348(4)
F1A 0.191(3) 0.130(2) 0.1231(19) -0.0601(16) 0.0535(19) -0.0664(19)
F2A 0.0785(15) 0.256(3) 0.142(2) -0.009(2) 0.0155(14) -0.0891(19)
F3A 0.135(2) 0.191(3) 0.0867(15) 0.0362(16) 0.0204(14) -0.0356(19)
F1B 0.177(7) 0.311(11) 0.106(6) -0.054(6) 0.042(5) -0.121(7)
F2B 0.219(9) 0.163(5) 0.085(5) -0.010(4) -0.073(5) -0.062(5)
F3B 0.60(3) 0.117(6) 0.133(9) -0.003(5) -0.123(10) -0.183(11)
F1BB 0.352(14) 0.117(6) 0.087(5) -0.037(4) -0.008(6) -0.130(8)
F2BB 0.43(2) 0.218(10) 0.085(5) -0.024(6) 0.037(9) -0.193(14)
F3BB 0.186(9) 0.389(19) 0.285(18) 0.070(14) -0.118(10) -0.135(11)
O1A 0.0522(10) 0.0842(13) 0.0587(11) -0.0001(9) -0.0036(8) -0.0222(9)
O2A 0.0634(11) 0.0709(11) 0.0621(10) -0.0067(8) -0.0031(8) -0.0403(9)
O1B 0.1131(17) 0.0778(13) 0.0654(13) -0.0108(10) -0.0139(12) -0.0430(13)
O2B 0.0768(12) 0.0773(12) 0.0667(11) -0.0086(9) -0.0013(9) -0.0483(10)
N1A 0.0536(12) 0.0584(12) 0.0657(13) -0.0033(10) -0.0084(10) -0.0264(10)
N2A 0.0616(13) 0.0658(13) 0.0602(12) -0.0085(10) -0.0038(10) -0.0333(11)
N3A 0.0572(13) 0.0594(12) 0.0647(13) -0.0037(10) -0.0119(10) -0.0237(11)
N4A 0.0554(13) 0.0733(15) 0.0770(15) -0.0072(12) -0.0126(11) -0.0321(12)
N5A 0.0807(16) 0.0579(13) 0.0752(15) 0.0005(11) -0.0113(13) -0.0310(12)
N1B 0.0690(14) 0.0630(13) 0.0668(14) -0.0030(11) -0.0062(11) -0.0319(12)
N2B 0.0682(15) 0.0672(14) 0.0714(14) -0.0088(12) 0.0013(12) -0.0354(12)
N3B 0.0682(14) 0.0704(14) 0.0709(14) 0.0014(11) -0.0061(11) -0.0370(12)
N4B 0.0650(15) 0.0819(16) 0.0756(15) -0.0091(13) -0.0075(12) -0.0363(13)
N5B 0.0795(17) 0.0637(14) 0.0849(16) 0.0039(12) -0.0011(13) -0.0358(13)
C1A 0.0529(14) 0.0632(15) 0.0501(13) -0.0138(11) -0.0008(11) -0.0274(12)
C2A 0.0635(16) 0.0567(14) 0.0514(14) -0.0118(11) 0.0001(12) -0.0273(13)
C3A 0.0632(19) 0.085(2) 0.111(3) 0.009(2) -0.031(2) -0.0245(17)
C4A 0.075(2) 0.102(3) 0.096(2) -0.013(2) -0.0147(19) -0.054(2)
C5A 0.110(3) 0.078(2) 0.103(3) -0.001(2) -0.001(2) -0.058(2)
C6A 0.105(3) 0.066(2) 0.099(3) 0.0103(18) -0.028(2) -0.030(2)
C7A 0.0680(19) 0.0755(19) 0.0698(18) -0.0022(14) 0.0009(15) -0.0331(15)
C8A 0.075(2) 0.091(2) 0.071(2) 0.0009(17) 0.0068(16) -0.0333(18)
C9A 0.0534(14) 0.0506(13) 0.0560(14) -0.0006(11) -0.0098(11) -0.0242(11)
C10A 0.0590(15) 0.0649(15) 0.0692(16) -0.0093(13) -0.0060(13) -0.0372(13)
C11A 0.0585(16) 0.0634(15) 0.0684(16) -0.0071(13) -0.0027(13) -0.0342(13)
C12A 0.0576(15) 0.0479(13) 0.0601(14) 0.0036(11) -0.0146(12) -0.0250(12)
C13A 0.0636(16) 0.0631(15) 0.0652(16) -0.0033(13) -0.0151(13) -0.0371(13)
C14A 0.0563(15) 0.0639(15) 0.0670(16) 0.0013(13) -0.0109(13) -0.0347(13)
C15A 0.0591(15) 0.0550(14) 0.0617(15) 0.0005(12) -0.0167(12) -0.0239(12)
C16A 0.089(2) 0.0647(17) 0.0720(18) -0.0038(14) -0.0014(16) -0.0415(16)
C17A 0.091(2) 0.086(2) 0.0712(19) -0.0039(16) 0.0038(17) -0.0450(19)
C18A 0.0682(18) 0.0756(19) 0.0669(17) -0.0114(15) -0.0114(14) -0.0246(15)
C19A 0.0755(19) 0.0658(17) 0.081(2) -0.0142(15) -0.0180(16) -0.0308(15)
C20A 0.0746(18) 0.0632(16) 0.0677(17) -0.0045(13) -0.0113(14) -0.0361(15)
C21A 0.095(3) 0.115(3) 0.088(3) -0.035(3) -0.007(2) -0.029(2)
C22A 0.144(6) 0.144(6) 0.095(4) -0.059(4) 0.026(4) -0.071(5)
C22C 0.105(10) 0.125(13) 0.100(12) -0.019(9) 0.022(8) -0.056(9)
C1B 0.0613(16) 0.0662(17) 0.0583(15) -0.0152(13) 0.0059(13) -0.0298(14)
C2B 0.0646(17) 0.0609(16) 0.0599(15) -0.0097(12) 0.0062(13) -0.0284(14)
C3B 0.078(2) 0.093(2) 0.093(2) 0.003(2) -0.024(2) -0.036(2)
C4B 0.076(2) 0.105(3) 0.100(3) -0.018(2) -0.008(2) -0.051(2)
C5B 0.111(3) 0.082(2) 0.129(3) 0.005(2) -0.001(3) -0.061(2)
C6B 0.090(2) 0.075(2) 0.092(2) 0.0108(18) -0.009(2) -0.028(2)
C7B 0.075(6) 0.100(6) 0.087(5) -0.026(4) -0.020(4) -0.026(4)
C7BB 0.126(10) 0.138(8) 0.070(5) -0.023(5) 0.017(4) -0.080(7)
C8B 0.162(5) 0.105(3) 0.066(2) -0.008(2) -0.018(3) -0.063(3)
C9B 0.0624(16) 0.0650(16) 0.0633(16) -0.0023(13) -0.0078(13) -0.0389(14)
C10B 0.0631(17) 0.0576(16) 0.0740(18) 0.0016(13) -0.0084(14) -0.0233(14)
C11B 0.0617(17) 0.0643(16) 0.0634(17) 0.0059(13) -0.0134(13) -0.0218(14)
C12B 0.0533(14) 0.0589(15) 0.0661(16) 0.0049(12) -0.0123(12) -0.0319(13)
C13B 0.0546(16) 0.0601(16) 0.0726(18) 0.0051(13) -0.0117(13) -0.0190(13)
C14B 0.0653(17) 0.0721(17) 0.0632(17) 0.0082(14) -0.0163(14) -0.0309(15)
C15B 0.0587(15) 0.0564(14) 0.0641(15) 0.0036(12) -0.0110(12) -0.0298(13)
C16B 0.0619(18) 0.084(2) 0.0744(19) -0.0045(15) -0.0140(15) -0.0290(16)
C17B 0.090(2) 0.095(2) 0.0699(19) -0.0046(17) -0.0207(18) -0.044(2)
C18B 0.090(2) 0.0605(16) 0.0706(18) -0.0057(14) -0.0024(16) -0.0386(16)
C19B 0.069(2) 0.0600(16) 0.084(2) -0.0057(15) -0.0007(16) -0.0242(15)
C20B 0.0627(17) 0.0603(15) 0.0713(18) 0.0007(13) -0.0120(14) -0.0244(13)
C21B 0.154(4) 0.093(3) 0.075(2) -0.011(2) 0.005(3) -0.072(3)
C22B 0.135(7) 0.112(5) 0.080(5) -0.018(3) -0.004(4) -0.056(5)
C22D 0.122(13) 0.104(9) 0.122(11) -0.043(8) 0.048(10) -0.044(9)

loop_
_atom_type_symbol
_atom_type_description
_atom_type_scat_dispersion_real
_atom_type_scat_dispersion_imag
_atom_type_scat_source
C C 0.0033 0.0016 'International Tables Vol C Tables 4.2.6.8 and 6.1.1.4'
H H 0.0000 0.0000 'International Tables Vol C Tables 4.2.6.8 and 6.1.1.4'
N N 0.0061 0.0033 'International Tables Vol C Tables 4.2.6.8 and 6.1.1.4'
O O 0.0106 0.0060 'International Tables Vol C Tables 4.2.6.8 and 6.1.1.4'
F F 0.0171 0.0103 'International Tables Vol C Tables 4.2.6.8 and 6.1.1.4'
P P 0.1023 0.0942 'International Tables Vol C Tables 4.2.6.8 and 6.1.1.4'

loop_
_geom_angle_atom_site_label_1
_geom_angle_atom_site_label_2
_geom_angle_atom_site_label_3
_geom_angle
_geom_angle_site_symmetry_1
_geom_angle_site_symmetry_3
_geom_angle_publ_flag
N1A P1A N3A 115.29(12) . . ?
N1A P1A O1A 110.83(11) . . ?
N3A P1A O1A 109.20(11) . . ?
N1A P1A O2A 112.15(11) . . ?
N3A P1A O2A 110.92(11) . . ?
O1A P1A O2A 96.91(10) . . ?
N1B P1B O2B 112.76(11) . . ?
N1B P1B N3B 114.82(12) . . ?
O2B P1B N3B 111.65(12) . . ?
N1B P1B O1B 109.09(12) . . ?
O2B P1B O1B 95.71(11) . . ?
N3B P1B O1B 111.19(12) . . ?
C7A O1A P1A 121.06(17) . . ?
C9A O2A P1A 126.32(15) . . ?
C7BB O1B C7B 54.5(5) . . ?
C7BB O1B P1B 126.5(4) . . ?
C7B O1B P1B 120.8(3) . . ?
C9B O2B P1B 121.97(16) . . ?
C1A N1A P1A 114.25(18) . . ?
C1A N2A C2A 119.3(2) . . ?
C2A N3A P1A 114.47(18) . . ?
C1A N4A C3A 121.2(2) . . ?
C1A N4A C4A 120.9(2) . . ?
C3A N4A C4A 117.8(3) . . ?
C2A N5A C6A 121.7(3) . . ?
C2A N5A C5A 120.4(3) . . ?
C6A N5A C5A 117.9(3) . . ?
C1B N1B P1B 114.86(19) . . ?
C2B N2B C1B 118.6(2) . . ?
C2B N3B P1B 114.8(2) . . ?
C1B N4B C3B 121.0(3) . . ?
C1B N4B C4B 120.7(3) . . ?
C3B N4B C4B 117.8(3) . . ?
C2B N5B C6B 121.8(3) . . ?
C2B N5B C5B 120.2(3) . . ?
C6B N5B C5B 118.0(3) . . ?
N2A C1A N4A 116.4(2) . . ?
N2A C1A N1A 128.0(2) . . ?
N4A C1A N1A 115.7(2) . . ?
N2A C2A N3A 128.0(2) . . ?
N2A C2A N5A 115.7(2) . . ?
N3A C2A N5A 116.4(2) . . ?
O1A C7A C8A 106.7(2) . . ?
F2A C8A F1A 105.6(3) . . ?
F2A C8A F3A 106.6(3) . . ?
F1A C8A F3A 106.4(3) . . ?
F2A C8A C7A 113.5(3) . . ?
F1A C8A C7A 113.1(3) . . ?
F3A C8A C7A 111.1(3) . . ?
C10A C9A C14A 120.3(2) . . ?
C10A C9A O2A 124.5(2) . . ?
C14A C9A O2A 115.2(2) . . ?
C9A C10A C11A 119.1(2) . . ?
C10A C11A C12A 122.4(2) . . ?
C11A C12A C13A 116.4(2) . . ?
C11A C12A C15A 122.4(2) . . ?
C13A C12A C15A 121.2(2) . . ?
C14A C13A C12A 122.2(2) . . ?
C13A C14A C9A 119.6(2) . . ?
C16A C15A C20A 116.2(3) . . ?
C16A C15A C12A 122.0(2) . . ?
C20A C15A C12A 121.8(2) . . ?
C17A C16A C15A 121.3(3) . . ?
C18A C17A C16A 122.1(3) . . ?
C17A C18A C19A 116.9(3) . . ?
C17A C18A C21A 121.1(4) . . ?
C19A C18A C21A 122.0(3) . . ?
C20A C19A C18A 121.5(3) . . ?
C19A C20A C15A 122.0(3) . . ?
C22C C21A C22A 96.0(10) . . ?
C22C C21A C18A 132.3(10) . . ?
C22A C21A C18A 131.5(6) . . ?
N2B C1B N1B 128.2(3) . . ?
N2B C1B N4B 115.5(2) . . ?
N1B C1B N4B 116.2(2) . . ?
N2B C2B N5B 115.6(3) . . ?
N2B C2B N3B 128.2(2) . . ?
N5B C2B N3B 116.3(3) . . ?
O1B C7B C8B 113.1(5) . . ?
O1B C7BB C8B 114.6(6) . . ?
F3B C8B F1BB 17.2(9) . . ?
F3B C8B F2B 109.2(5) . . ?
F1BB C8B F2B 97.1(8) . . ?
F3B C8B F1B 109.0(5) . . ?
F1BB C8B F1B 103.2(8) . . ?
F2B C8B F1B 109.4(4) . . ?
F3B C8B F3BB 107.5(8) . . ?
F1BB C8B F3BB 109.5(5) . . ?
F2B C8B F3BB 49.8(6) . . ?
F1B C8B F3BB 142.7(7) . . ?
F3B C8B F2BB 123.0(8) . . ?
F1BB C8B F2BB 107.2(4) . . ?
F2B C8B F2BB 64.2(6) . . ?
F1B C8B F2BB 45.2(6) . . ?
F3BB C8B F2BB 106.4(5) . . ?
F3B C8B C7B 101.3(7) . . ?
F1BB C8B C7B 117.9(6) . . ?
F2B C8B C7B 112.9(5) . . ?
F1B C8B C7B 114.6(5) . . ?
F3BB C8B C7B 64.5(7) . . ?
F2BB C8B C7B 134.6(6) . . ?
F3B C8B C7BB 105.0(6) . . ?
F1BB C8B C7BB 118.3(7) . . ?
F2B C8B C7BB 144.5(6) . . ?
F1B C8B C7BB 66.9(5) . . ?
F3BB C8B C7BB 110.4(8) . . ?
F2BB C8B C7BB 104.3(7) . . ?
C7B C8B C7BB 49.7(4) . . ?
C10B C9B C14B 121.1(3) . . ?
C10B C9B O2B 119.3(2) . . ?
C14B C9B O2B 119.5(2) . . ?
C11B C10B C9B 118.9(3) . . ?
C10B C11B C12B 122.4(2) . . ?
C13B C12B C11B 116.6(3) . . ?
C13B C12B C15B 121.1(2) . . ?
C11B C12B C15B 122.2(2) . . ?
C14B C13B C12B 121.8(3) . . ?
C9B C14B C13B 119.2(2) . . ?
C20B C15B C16B 116.3(3) . . ?
C20B C15B C12B 121.8(2) . . ?
C16B C15B C12B 121.9(2) . . ?
C17B C16B C15B 121.2(3) . . ?
C16B C17B C18B 122.4(3) . . ?
C17B C18B C19B 116.6(3) . . ?
C17B C18B C21B 123.0(3) . . ?
C19B C18B C21B 120.4(3) . . ?
C20B C19B C18B 121.5(3) . . ?
C19B C20B C15B 121.9(3) . . ?
C22D C21B C22B 92.2(11) . . ?
C22D C21B C18B 135.9(10) . . ?
C22B C21B C18B 131.9(6) . . ?

loop_
_geom_bond_atom_site_label_1
_geom_bond_atom_site_label_2
_geom_bond_distance
_geom_bond_site_symmetry_2
_geom_bond_publ_flag
P1A N1A 1.580(2) . ?
P1A N3A 1.580(2) . ?
P1A O1A 1.5855(19) . ?
P1A O2A 1.5915(18) . ?
P1B N1B 1.578(2) . ?
P1B O2B 1.580(2) . ?
P1B N3B 1.582(2) . ?
P1B O1B 1.586(2) . ?
F1A C8A 1.304(3) . ?
F2A C8A 1.300(3) . ?
F3A C8A 1.305(3) . ?
F1B C8B 1.286(5) . ?
F2B C8B 1.286(4) . ?
F3B C8B 1.279(5) . ?
F1BB C8B 1.282(5) . ?
F2BB C8B 1.308(5) . ?
F3BB C8B 1.291(5) . ?
O1A C7A 1.414(3) . ?
O2A C9A 1.391(3) . ?
O1B C7BB 1.322(6) . ?
O1B C7B 1.356(5) . ?
O2B C9B 1.405(3) . ?
N1A C1A 1.352(3) . ?
N2A C1A 1.335(3) . ?
N2A C2A 1.341(3) . ?
N3A C2A 1.349(3) . ?
N4A C1A 1.352(3) . ?
N4A C3A 1.445(4) . ?
N4A C4A 1.461(4) . ?
N5A C2A 1.349(3) . ?
N5A C6A 1.448(4) . ?
N5A C5A 1.469(4) . ?
N1B C1B 1.351(3) . ?
N2B C2B 1.340(3) . ?
N2B C1B 1.343(3) . ?
N3B C2B 1.352(4) . ?
N4B C1B 1.356(3) . ?
N4B C3B 1.439(4) . ?
N4B C4B 1.462(4) . ?
N5B C2B 1.350(3) . ?
N5B C6B 1.446(4) . ?
N5B C5B 1.454(4) . ?
C7A C8A 1.474(4) . ?
C9A C10A 1.376(3) . ?
C9A C14A 1.378(3) . ?
C10A C11A 1.381(4) . ?
C11A C12A 1.387(3) . ?
C12A C13A 1.396(4) . ?
C12A C15A 1.474(4) . ?
C13A C14A 1.370(4) . ?
C15A C16A 1.395(4) . ?
C15A C20A 1.395(4) . ?
C16A C17A 1.385(4) . ?
C17A C18A 1.377(4) . ?
C18A C19A 1.388(4) . ?
C18A C21A 1.482(5) . ?
C19A C20A 1.376(4) . ?
C21A C22C 1.168(7) . ?
C21A C22A 1.194(5) . ?
C7B C8B 1.456(8) . ?
C7BB C8B 1.465(9) . ?
C9B C10B 1.374(4) . ?
C9B C14B 1.376(4) . ?
C10B C11B 1.373(4) . ?
C11B C12B 1.395(4) . ?
C12B C13B 1.393(3) . ?
C12B C15B 1.473(4) . ?
C13B C14B 1.379(4) . ?
C15B C20B 1.394(4) . ?
C15B C16B 1.403(4) . ?
C16B C17B 1.370(4) . ?
C17B C18B 1.388(4) . ?
C18B C19B 1.390(4) . ?
C18B C21B 1.478(5) . ?
C19B C20B 1.375(4) . ?
C21B C22D 1.161(7) . ?
C21B C22B 1.185(5) . ?
